data_1540178
loop_
_publ_author_name
'Jorgensen, J.D.'
'Dabrowski, B.'
'Richards, D.R.'
'Pei, S.'
'Hinks, D.G.'

_publ_section_title
;
 Structure of the interstitial oxygen defect in La2 Ni O4+delta
;
_journal_name_full 'Physical Review, Serie 3. B - Condensed Matter (18,1978-)'
_journal_page_first 2187
_journal_page_last 2199
_journal_volume 40
_journal_year 1989
_chemical_formula_sum 'La2 Ni O4.18'
_space_group_IT_number 69
_symmetry_space_group_name_Hall '-F 2 2'
_symmetry_space_group_name_H-M 'F m m m'
_cell_angle_alpha 90
_cell_angle_beta 90
_cell_angle_gamma 90
_cell_formula_units_Z 4
_cell_length_a 5.4614
_cell_length_b 5.4723
_cell_length_c 12.7138
_cell_volume 379.970
_citation_journal_id_ASTM PRBMDO
_cod_data_source_file Jorgensen_PRBMDO_1989_1142.cif
_cod_data_source_block La2Ni1O4.18
_cod_original_cell_volume 379.97
_cod_original_formula_sum 'La2 Ni1 O4.18'
_cod_database_code 1540178

loop_
_symmetry_equiv_pos_as_xyz
x,y,z
-x,-y,z
x,-y,-z
-x,y,-z
-x,-y,-z
x,y,-z
-x,y,z
x,-y,z
x,y+1/2,z+1/2
-x,-y+1/2,z+1/2
x,-y+1/2,-z+1/2
-x,y+1/2,-z+1/2
-x,-y+1/2,-z+1/2
x,y+1/2,-z+1/2
-x,y+1/2,z+1/2
x,-y+1/2,z+1/2
x+1/2,y,z+1/2
-x+1/2,-y,z+1/2
x+1/2,-y,-z+1/2
-x+1/2,y,-z+1/2
-x+1/2,-y,-z+1/2
x+1/2,y,-z+1/2
-x+1/2,y,z+1/2
x+1/2,-y,z+1/2
x+1/2,y+1/2,z
-x+1/2,-y+1/2,z
x+1/2,-y+1/2,-z
-x+1/2,y+1/2,-z
-x+1/2,-y+1/2,-z
x+1/2,y+1/2,-z
-x+1/2,y+1/2,z
x+1/2,-y+1/2,z

loop_
_atom_site_label
_atom_site_type_symbol
_atom_site_fract_x
_atom_site_fract_y
_atom_site_fract_z
_atom_site_occupancy
_atom_site_U_iso_or_equiv
Ni1 Ni+2 0 0 0 1 0.0
O3 O-2 0.25 0.25 0.232 0.04 0.0
O4 O-2 -0.06 -0.069 0.172 0.105 0.0
La1 La+3 0 0 0.36 1 0.0
O1 O-2 0.25 0.25 0 1 0.0
O2 O-2 0 0 0.1733 0.57 0.0
